data_4310941
loop_
_publ_author_name
'Pawe\/l Przychodze\'n'
'Krzysztof Lewi\'nski'
'Maria Ba\/landa'
'Robert Pe\/lka'
'Micha\/l Rams'
'Tadeusz Wasiuty\'nski'
'Carine Guyard-Duhayon'
'Barbara Sieklucka'

_publ_contact_author_address
;
Faculty of Chemistry, Jagiellonian University,
Ingardena 3, 
30-060 Krakow, Poland
;
_publ_contact_author_email siekluck@chemia.uj.edu.pl
_publ_contact_author_fax '48 12 634 05 15'
_publ_contact_author_name 'Barbara Sieklucka'
_publ_contact_author_phone '48 12 633 63 77'
_publ_section_title
;
 Crystal Structures and Magnetic Properties of Two Low-Dimensional
 Materials Constructed from [MnIII(salen)H2O]+ and [M(CN)8]3-/4- (M = Mo
 or W) Precursors
;
_journal_name_full 'Inorganic Chemistry'
_journal_page_first 2967
_journal_page_last 2974
_journal_paper_doi 10.1021/ic035464n
_journal_volume 43
_journal_year 2004
_chemical_compound_source
;
?
;
_chemical_formula_moiety
;
 (C56 H44 Mo1 Mn3 N14 O7 1-), (C16 H18 Mn1 N2 O4 1+)2, 
  0.5(Cl1 O4 1-), 4.5(H2 O1), 0.5(O1 H1 1-)
;
_chemical_formula_sum 'C88 H89.5 Cl0.5 Mn5 Mo N18 O22'
_chemical_formula_weight 2139.59
_chemical_name_systematic
;                                                                               
?                                                                               
;
_space_group_IT_number 2
_symmetry_cell_setting triclinic
_symmetry_space_group_name_Hall '-P 1'
_symmetry_space_group_name_H-M 'P -1'
_atom_sites_solution_hydrogens geom
_atom_sites_solution_primary direct
_audit_creation_date 03-18-11
_audit_creation_method CRYSTALS_ver_12-03-99
_cell_angle_alpha 94.79(2)
_cell_angle_beta 119.23(1)
_cell_angle_gamma 107.861(16)
_cell_formula_units_Z 2
_cell_length_a 18.428(4)
_cell_length_b 18.521(3)
_cell_length_c 18.567(4)
_cell_measurement_reflns_used 100
_cell_measurement_temperature 295
_cell_measurement_theta_max 19.6
_cell_measurement_theta_min 4.6
_cell_volume 5052(2)
_computing_cell_refinement
; 
Dirax/lsq (Duisenberg & Schreurs, 1989-2000)
;
_computing_data_collection
; 
 COLLECT (Nonius BV, 1997) 
;
_computing_data_reduction
; 
EvalCCD (Duisenberg & Schreurs 1990-2000)
;
_computing_molecular_graphics
; 
 CAMERON (Watkin et al 1996) 
;
_computing_publication_material
; 
 CRYSTALS (Watkin et al 2001) 
;
_computing_structure_refinement
; 
 CRYSTALS (Watkin et al 2001) 
;
_computing_structure_solution
; 
 SIR92 (Altomare et al, 1994) 
;
_diffrn_ambient_temperature 295
_diffrn_measured_fraction_theta_full 0.992
_diffrn_measured_fraction_theta_max 0.953
_diffrn_measurement_device_type
; 
Enraf Nonius Kappa CCD 
;
_diffrn_measurement_method \w
_diffrn_radiation_monochromator graphite
_diffrn_radiation_type 'Mo K\a'
_diffrn_radiation_wavelength 0.71073
_diffrn_reflns_av_R_equivalents 0.10
_diffrn_reflns_limit_h_max 22
_diffrn_reflns_limit_h_min -23
_diffrn_reflns_limit_k_max 24
_diffrn_reflns_limit_k_min -23
_diffrn_reflns_limit_l_max 24
_diffrn_reflns_limit_l_min -24
_diffrn_reflns_number 44953
_diffrn_reflns_theta_full 20.693
_diffrn_reflns_theta_max 27.500
_diffrn_reflns_theta_min 1.204
_exptl_absorpt_coefficient_mu 0.815
_exptl_absorpt_correction_T_max 0.92
_exptl_absorpt_correction_T_min 0.81
_exptl_absorpt_correction_type refdelf
_exptl_absorpt_process_details
; 
 DIFABS (Walker & Stuart, 1983) 
;
_exptl_crystal_colour ' dark '
_exptl_crystal_density_diffrn 1.41
_exptl_crystal_description ' block '
_exptl_crystal_F_000 2151.000
_exptl_crystal_size_max 0.25
_exptl_crystal_size_mid 0.22
_exptl_crystal_size_min 0.20
_refine_diff_density_max 5.25
_refine_diff_density_min -2.49
_refine_ls_extinction_method None
_refine_ls_goodness_of_fit_ref 1.0825
_refine_ls_hydrogen_treatment refU
_refine_ls_matrix_type full
_refine_ls_number_parameters 1182
_refine_ls_number_reflns 12795
_refine_ls_R_factor_all 0.1447
_refine_ls_R_factor_gt 0.0866
_refine_ls_shift/su_max 0.015762
_refine_ls_structure_factor_coef F
_refine_ls_weighting_details
;
Method = Prince modified Chebychev polynomial, (Watkin, 1994) 
 W = [weight] * [1-(deltaF/6*sigmaF)^2]^2 
 
 1.68 1.35 1.14 
;
_refine_ls_weighting_scheme calc
_refine_ls_wR_factor_all 0.1470
_refine_ls_wR_factor_gt 0.0954
_refine_ls_wR_factor_ref 0.0954
_reflns_limit_h_max 20
_reflns_limit_h_min -23
_reflns_limit_k_max 23
_reflns_limit_k_min -24
_reflns_limit_l_max 24
_reflns_limit_l_min 0
_reflns_number_gt 12795
_reflns_number_total 22105
_reflns_threshold_expression I>3.00u(I)
_cod_data_source_file ic035464nsi20031219_115151_2.cif
_cod_data_source_block CRYSTALS_cif
_cod_depositor_comments
;
The following automatic conversions were performed:
'_symmetry_cell_setting' value 'Triclinic' changed to 'triclinic'
according to '/home/saulius/struct/CIF-dictionaries/cif_core.dic'
dictionary named 'cif_core.dic' version 2.4.1 from 2010-06-29.

Automatic conversion script
Id: cif_fix_enum 1527 2010-12-29 10:47:43Z saulius 
;
_cod_original_cell_volume 5051.1(21)
_cod_original_sg_symbol_H-M 'P -1 '
_cod_original_formula_sum ' C88 H89.5 Cl0.5 Mn5 Mo1 N18 O22 '
_cod_database_code 4310941

loop_
_symmetry_equiv_pos_as_xyz
x,y,z
-x,-y,-z

loop_
_atom_site_label
_atom_site_type_symbol
_atom_site_fract_x
_atom_site_fract_y
_atom_site_fract_z
_atom_site_U_iso_or_equiv
_atom_site_occupancy
_atom_site_adp_type
_atom_site_attached_hydrogens
Mo1 Mo 0.53896(3) -0.25375(3) 0.24824(3) 0.0262 1.0000 Uani .
Mn1 Mn 0.47635(7) -0.44188(6) 0.43119(6) 0.0357 1.0000 Uani .
Mn2 Mn 0.17406(7) -0.43161(6) 0.05431(7) 0.0401 1.0000 Uani .
Mn3 Mn 0.52591(7) -0.06820(7) 0.46359(8) 0.0477 1.0000 Uani .
Mn4 Mn 0.95312(7) -0.04848(7) 0.59853(7) 0.0390 1.0000 Uani .
Mn5 Mn 1.27084(7) -0.07229(6) 0.89442(7) 0.0371 1.0000 Uani .
N1 N 0.5316(4) -0.3341(3) 0.3983(4) 0.0408 1.0000 Uani .
N2 N 0.3224(4) -0.3631(4) 0.1695(4) 0.0464 1.0000 Uani .
N3 N 0.5869(4) -0.1073(3) 0.4000(4) 0.0378 1.0000 Uani .
N4 N 0.6823(4) -0.1056(4) 0.2335(5) 0.0612 1.0000 Uani .
N5 N 0.7470(5) -0.2460(5) 0.3602(6) 0.0669 1.0000 Uani .
N6 N 0.5270(7) -0.4349(5) 0.2016(6) 0.0784 1.0000 Uani .
N7 N 0.4876(6) -0.3009(5) 0.0495(5) 0.0678 1.0000 Uani .
N8 N 0.4194(4) -0.1536(4) 0.1438(4) 0.0525 1.0000 Uani .
N109 N 0.5148(4) -0.5000(3) 0.3730(4) 0.0408 1.0000 Uani .
N112 N 0.3645(4) -0.4825(4) 0.3157(4) 0.0420 1.0000 Uani .
N209 N 0.2245(5) -0.4860(5) 0.0063(5) 0.0668 1.0000 Uani .
N212 N 0.2059(4) -0.3516(4) 0.0003(4) 0.0531 1.0000 Uani .
N309 N 0.4685(4) -0.1798(4) 0.4605(5) 0.0536 1.0000 Uani .
N312 N 0.4137(4) -0.1002(4) 0.3506(4) 0.0513 1.0000 Uani .
N409 N 0.9047(4) -0.1639(4) 0.5804(4) 0.0472 1.0000 Uani .
N412 N 0.8324(4) -0.0627(4) 0.5732(4) 0.0412 1.0000 Uani .
N509 N 1.2836(4) -0.1216(4) 0.8044(4) 0.0404 1.0000 Uani .
N512 N 1.3805(3) 0.0154(3) 0.9199(3) 0.0361 1.0000 Uani .
C1 C 0.5372(4) -0.3036(4) 0.3488(4) 0.0317 1.0000 Uani .
C2 C 0.3964(4) -0.3229(4) 0.1981(4) 0.0351 1.0000 Uani .
C3 C 0.5730(4) -0.1583(4) 0.3481(4) 0.0300 1.0000 Uani .
C4 C 0.6321(5) -0.1561(4) 0.2396(4) 0.0417 1.0000 Uani .
C5 C 0.6743(5) -0.2485(4) 0.3222(5) 0.0401 1.0000 Uani .
C6 C 0.5300(6) -0.3717(5) 0.2168(5) 0.0487 1.0000 Uani .
C7 C 0.5073(5) -0.2858(4) 0.1204(5) 0.0463 1.0000 Uani .
C8 C 0.4615(4) -0.1874(4) 0.1820(4) 0.0370 1.0000 Uani .
C102 C 0.6632(5) -0.4115(4) 0.5508(5) 0.0426 1.0000 Uani .
C103 C 0.7380(5) -0.3701(5) 0.6317(5) 0.0518 1.0000 Uani .
C104 C 0.8241(6) -0.3606(6) 0.6507(7) 0.0643 1.0000 Uani .
C105 C 0.8361(6) -0.3903(6) 0.5909(8) 0.0724 1.0000 Uani .
C106 C 0.7609(6) -0.4323(6) 0.5060(7) 0.0611 1.0000 Uani .
C107 C 0.6726(5) -0.4413(5) 0.4863(6) 0.0476 1.0000 Uani .
C108 C 0.5976(6) -0.4899(5) 0.4029(6) 0.0516 1.0000 Uani .
C110 C 0.4398(6) -0.5570(5) 0.2901(6) 0.0562 1.0000 Uani .
C111 C 0.3706(6) -0.5214(5) 0.2479(5) 0.0582 1.0000 Uani .
C113 C 0.2919(5) -0.4718(5) 0.2953(5) 0.0520 1.0000 Uani .
C114 C 0.2750(5) -0.4353(4) 0.3513(6) 0.0492 1.0000 Uani .
C115 C 0.1894(6) -0.4317(6) 0.3176(8) 0.0751 1.0000 Uani .
C116 C 0.1688(6) -0.3981(6) 0.3693(9) 0.0802 1.0000 Uani .
C117 C 0.2310(7) -0.3708(6) 0.4575(9) 0.0783 1.0000 Uani .
C118 C 0.3166(6) -0.3721(5) 0.4941(7) 0.0583 1.0000 Uani .
C119 C 0.3398(5) -0.4047(4) 0.4419(5) 0.0450 1.0000 Uani .
C202 C 0.1324(5) -0.5907(5) 0.0719(5) 0.0494 1.0000 Uani .
C203 C 0.0913(6) -0.6471(5) 0.1015(6) 0.0586 1.0000 Uani .
C204 C 0.0872(8) -0.7228(6) 0.0847(8) 0.0781 1.0000 Uani .
C205 C 0.1212(9) -0.7449(6) 0.042(1) 0.0882 1.0000 Uani .
C206 C 0.1623(8) -0.6902(7) 0.0125(9) 0.0835 1.0000 Uani .
C207 C 0.1672(6) -0.6124(5) 0.0262(6) 0.0591 1.0000 Uani .
C208 C 0.2130(8) -0.5588(6) -0.0033(8) 0.0751 1.0000 Uani .
C210 C 0.2799(8) -0.4356(7) -0.0205(8) 0.0833 1.0000 Uani .
C211 C 0.2365(7) -0.3775(8) -0.0546(7) 0.0759 1.0000 Uani .
C213 C 0.2050(5) -0.2832(5) 0.0119(5) 0.0568 1.0000 Uani .
C214 C 0.1738(5) -0.2548(5) 0.0594(5) 0.0576 1.0000 Uani .
C215 C 0.1786(7) -0.1751(6) 0.0657(6) 0.0720 1.0000 Uani .
C216 C 0.1472(9) -0.1454(6) 0.1085(8) 0.0880 1.0000 Uani .
C217 C 0.1074(8) -0.1924(7) 0.1436(7) 0.0820 1.0000 Uani .
C218 C 0.1005(6) -0.2705(5) 0.1377(6) 0.0638 1.0000 Uani .
C219 C 0.1317(5) -0.3033(4) 0.0964(5) 0.0459 1.0000 Uani .
C302 C 0.6445(5) -0.0956(5) 0.6230(5) 0.0487 1.0000 Uani .
C303 C 0.7258(6) -0.0674(6) 0.7042(6) 0.0661 1.0000 Uani .
C304 C 0.7579(8) -0.1140(8) 0.7496(6) 0.0783 1.0000 Uani .
C305 C 0.707(1) -0.1960(8) 0.7187(8) 0.0886 1.0000 Uani .
C306 C 0.6268(9) -0.2267(7) 0.6448(7) 0.0756 1.0000 Uani .
C307 C 0.5912(6) -0.1788(5) 0.5960(6) 0.0570 1.0000 Uani .
C308 C 0.5060(6) -0.2142(5) 0.5134(6) 0.0546 1.0000 Uani .
C310 C 0.3856(8) -0.2284(6) 0.3750(7) 0.0774 1.0000 Uani .
C311 C 0.3437(6) -0.1769(6) 0.3336(8) 0.0786 1.0000 Uani .
C313 C 0.4063(5) -0.0621(5) 0.2978(5) 0.0555 1.0000 Uani .
C314 C 0.4659(6) 0.0200(6) 0.3121(5) 0.0560 1.0000 Uani .
C315 C 0.4493(8) 0.0511(7) 0.2461(7) 0.0729 1.0000 Uani .
C316 C 0.501(1) 0.1272(9) 0.2548(9) 0.0881 1.0000 Uani .
C317 C 0.5794(7) 0.1718(6) 0.3395(7) 0.0691 1.0000 Uani .
C318 C 0.5952(6) 0.1400(6) 0.4052(7) 0.0620 1.0000 Uani .
C319 C 0.5446(6) 0.0633(5) 0.4002(6) 0.0547 1.0000 Uani .
C402 C 1.0788(5) -0.1051(6) 0.5908(5) 0.0497 1.0000 Uani .
C403 C 1.1601(5) -0.0862(7) 0.5918(5) 0.0650 1.0000 Uani .
C404 C 1.1797(8) -0.148(1) 0.5698(7) 0.0784 1.0000 Uani .
C405 C 1.125(1) -0.225(1) 0.5461(8) 0.0878 1.0000 Uani .
C406 C 1.0441(9) -0.2458(8) 0.5443(8) 0.0836 1.0000 Uani .
C407 C 1.0198(7) -0.1855(6) 0.5660(6) 0.0596 1.0000 Uani .
C408 C 0.9375(7) -0.2096(5) 0.5648(6) 0.0587 1.0000 Uani .
C410 C 0.8207(6) -0.1948(5) 0.5779(7) 0.0621 1.0000 Uani .
C411 C 0.7670(5) -0.1464(5) 0.5384(6) 0.0540 1.0000 Uani .
C413 C 0.8060(5) -0.0071(5) 0.5789(5) 0.0444 1.0000 Uani .
C414 C 0.8613(6) 0.0754(5) 0.6083(5) 0.0485 1.0000 Uani .
C415 C 0.8199(8) 0.1260(6) 0.6143(7) 0.0683 1.0000 Uani .
C416 C 0.8691(11) 0.2059(7) 0.6425(9) 0.0906 1.0000 Uani .
C417 C 0.957(1) 0.2358(6) 0.6612(9) 0.0889 1.0000 Uani .
C418 C 0.9953(7) 0.1875(6) 0.6509(7) 0.0711 1.0000 Uani .
C419 C 0.9492(6) 0.1058(5) 0.6246(5) 0.0504 1.0000 Uani .
C502 C 1.1352(5) -0.2326(5) 0.8116(5) 0.0465 1.0000 Uani .
C503 C 1.0671(5) -0.2934(5) 0.8129(7) 0.0636 1.0000 Uani .
C504 C 1.0370(6) -0.3698(6) 0.7693(7) 0.0717 1.0000 Uani .
C505 C 1.0698(8) -0.3891(6) 0.7222(8) 0.0813 1.0000 Uani .
C506 C 1.1370(7) -0.3323(6) 0.7197(6) 0.0713 1.0000 Uani .
C507 C 1.1714(5) -0.2511(5) 0.7666(5) 0.0511 1.0000 Uani .
C508 C 1.2416(6) -0.1934(5) 0.7613(5) 0.0505 1.0000 Uani .
C510 C 1.3504(5) -0.0649(5) 0.7927(5) 0.0441 1.0000 Uani .
C511 C 1.4253(5) -0.0059(5) 0.8792(5) 0.0448 1.0000 Uani .
C513 C 1.4030(5) 0.0879(5) 0.9561(5) 0.0422 1.0000 Uani .
C514 C 1.3617(5) 0.1125(5) 0.9966(5) 0.0475 1.0000 Uani .
C515 C 1.3863(7) 0.1933(5) 1.0259(7) 0.0647 1.0000 Uani .
C516 C 1.3525(8) 0.2208(6) 1.0666(8) 0.0757 1.0000 Uani .
C517 C 1.2928(8) 0.1677(7) 1.0831(7) 0.0760 1.0000 Uani .
C518 C 1.2686(7) 0.0893(6) 1.0551(6) 0.0614 1.0000 Uani .
C519 C 1.2992(5) 0.0569(5) 1.0094(5) 0.0474 1.0000 Uani .
O101 O 0.5807(3) -0.4251(3) 0.5385(3) 0.0404 1.0000 Uani .
O120 O 0.4224(3) -0.4039(3) 0.4795(3) 0.0408 1.0000 Uani .
O201 O 0.1373(3) -0.5180(3) 0.0929(3) 0.0457 1.0000 Uani .
O220 O 0.1232(3) -0.3775(3) 0.0915(3) 0.0468 1.0000 Uani .
O221 O 0.0325(5) -0.4973(4) -0.0814(4) 0.0799 1.0000 Uani .
O301 O 0.6195(3) -0.0479(3) 0.5796(3) 0.0496 1.0000 Uani .
O320 O 0.5595(4) 0.0387(3) 0.4656(4) 0.0529 1.0000 Uani .
O401 O 1.0628(3) -0.0459(4) 0.6133(4) 0.0548 1.0000 Uani .
O420 O 0.9900(3) 0.0603(3) 0.6156(4) 0.0499 1.0000 Uani .
O421 O 0.8863(4) -0.0813(4) 0.4540(4) 0.0601 1.0000 Uani .
O422 O 1.0102(5) -0.0280(4) 0.7397(4) 0.0663 1.0000 Uani .
O501 O 1.1619(3) -0.1593(3) 0.8565(4) 0.0509 1.0000 Uani .
O520 O 1.2717(4) -0.0185(3) 0.9840(4) 0.0503 1.0000 Uani .
O521 O 1.3546(4) -0.1335(4) 0.9771(4) 0.0572 1.0000 Uani .
O522 O 1.2011(3) -0.0064(3) 0.8033(4) 0.0514 1.0000 Uani .
O1 O 0.037(3) 0.040(2) -0.035(3) 0.235(18) 0.5000 Uiso .
O2 O -0.0539(16) 0.0344(15) 0.0054(16) 0.131(7) 0.5000 Uiso .
O3 O 0.056(3) -0.004(2) 0.083(3) 0.221(17) 0.5000 Uiso .
O4 O -0.052(2) -0.0792(19) -0.053(2) 0.168(11) 0.5000 Uiso .
O5 O 0.9120(16) 0.8844(15) 0.1488(16) 0.239(9) 1.0000 Uiso .
O6 O 0.6625(13) 0.3676(12) 0.2678(13) 0.199(7) 1.0000 Uiso .
O7 O 0.0145(5) -0.1293(5) -0.1620(5) 0.0776(19) 1.0000 Uiso .
O8 O 0.9378(14) 0.5767(12) 0.2016(14) 0.204(7) 1.0000 Uiso .
O9 O 0.6140(5) 0.2475(5) 0.0921(5) 0.081(2) 1.0000 Uiso .
Cl1 Cl 0.0000 0.0000 0.0000 0.0734(9) 1.0000 Uiso .
H1031 H 0.7314 -0.3452 0.6784 0.083(4) 1.0000 Uiso .
H1041 H 0.8780 -0.3312 0.7116 0.083(4) 1.0000 Uiso .
H1051 H 0.8994 -0.3816 0.6068 0.083(4) 1.0000 Uiso .
H1061 H 0.7702 -0.4537 0.4621 0.083(4) 1.0000 Uiso .
H1081 H 0.6107 -0.5179 0.3640 0.083(4) 1.0000 Uiso .
H1101 H 0.4111 -0.6093 0.2984 0.083(4) 1.0000 Uiso .
H1102 H 0.4621 -0.5688 0.2518 0.083(4) 1.0000 Uiso .
H1111 H 0.3101 -0.5641 0.2021 0.083(4) 1.0000 Uiso .
H1112 H 0.3913 -0.4823 0.2209 0.083(4) 1.0000 Uiso .
H1131 H 0.2408 -0.4938 0.2320 0.083(4) 1.0000 Uiso .
H1151 H 0.1424 -0.4548 0.2530 0.083(4) 1.0000 Uiso .
H1161 H 0.1082 -0.3927 0.3424 0.083(4) 1.0000 Uiso .
H1171 H 0.2119 -0.3487 0.4934 0.083(4) 1.0000 Uiso .
H1181 H 0.3624 -0.3498 0.5600 0.083(4) 1.0000 Uiso .
H2031 H 0.0619 -0.6322 0.1317 0.083(4) 1.0000 Uiso .
H2041 H 0.0603 -0.7627 0.1108 0.083(4) 1.0000 Uiso .
H2051 H 0.1156 -0.8017 0.0273 0.083(4) 1.0000 Uiso .
H2061 H 0.1896 -0.7061 -0.0206 0.083(4) 1.0000 Uiso .
H2081 H 0.2409 -0.5793 -0.0318 0.083(4) 1.0000 Uiso .
H2101 H 0.2774 -0.4664 -0.0705 0.083(4) 1.0000 Uiso .
H2102 H 0.3432 -0.4048 0.0259 0.083(4) 1.0000 Uiso .
H2111 H 0.1810 -0.4045 -0.1155 0.083(4) 1.0000 Uiso .
H2112 H 0.2798 -0.3305 -0.0558 0.083(4) 1.0000 Uiso .
H2131 H 0.2288 -0.2456 -0.0162 0.083(4) 1.0000 Uiso .
H2151 H 0.2045 -0.1420 0.0375 0.083(4) 1.0000 Uiso .
H2161 H 0.1541 -0.0892 0.1141 0.083(4) 1.0000 Uiso .
H2171 H 0.0816 -0.1707 0.1727 0.083(4) 1.0000 Uiso .
H2181 H 0.0728 -0.3023 0.1682 0.083(4) 1.0000 Uiso .
H3031 H 0.7624 -0.0068 0.7268 0.083(4) 1.0000 Uiso .
H3041 H 0.8163 -0.0891 0.8074 0.083(4) 1.0000 Uiso .
H3051 H 0.7285 -0.2323 0.7539 0.083(4) 1.0000 Uiso .
H3061 H 0.5871 -0.2866 0.6226 0.083(4) 1.0000 Uiso .
H3081 H 0.4718 -0.2736 0.4972 0.083(4) 1.0000 Uiso .
H3101 H 0.3965 -0.2573 0.3389 0.083(4) 1.0000 Uiso .
H3102 H 0.3383 -0.2664 0.3839 0.083(4) 1.0000 Uiso .
H3111 H 0.3018 -0.1696 0.3480 0.083(4) 1.0000 Uiso .
H3112 H 0.3048 -0.2049 0.2664 0.083(4) 1.0000 Uiso .
H3131 H 0.3516 -0.0902 0.2346 0.083(4) 1.0000 Uiso .
H3151 H 0.3964 0.0171 0.1859 0.083(4) 1.0000 Uiso .
H3161 H 0.4833 0.1505 0.2010 0.083(4) 1.0000 Uiso .
H3171 H 0.6236 0.2277 0.3493 0.083(4) 1.0000 Uiso .
H3181 H 0.6483 0.1737 0.4646 0.083(4) 1.0000 Uiso .
H4031 H 1.2016 -0.0288 0.6084 0.083(4) 1.0000 Uiso .
H4041 H 1.2391 -0.1322 0.5705 0.083(4) 1.0000 Uiso .
H4051 H 1.1417 -0.2661 0.5290 0.083(4) 1.0000 Uiso .
H4061 H 1.0030 -0.3039 0.5285 0.083(4) 1.0000 Uiso .
H4081 H 0.9020 -0.2701 0.5473 0.083(4) 1.0000 Uiso .
H4101 H 0.8340 -0.1905 0.6392 0.083(4) 1.0000 Uiso .
H4102 H 0.7842 -0.2523 0.5450 0.083(4) 1.0000 Uiso .
H4111 H 0.7196 -0.1530 0.5521 0.083(4) 1.0000 Uiso .
H4112 H 0.7360 -0.1642 0.4738 0.083(4) 1.0000 Uiso .
H4131 H 0.7410 -0.0233 0.5615 0.083(4) 1.0000 Uiso .
H4151 H 0.7549 0.1045 0.5993 0.083(4) 1.0000 Uiso .
H4161 H 0.8381 0.2417 0.6512 0.083(4) 1.0000 Uiso .
H4171 H 0.9896 0.2954 0.6845 0.083(4) 1.0000 Uiso .
H4181 H 1.0605 0.2124 0.6635 0.083(4) 1.0000 Uiso .
H5031 H 1.0412 -0.2786 0.8473 0.083(4) 1.0000 Uiso .
H5041 H 0.9888 -0.4119 0.7716 0.083(4) 1.0000 Uiso .
H5051 H 1.0456 -0.4471 0.6910 0.083(4) 1.0000 Uiso .
H5061 H 1.1601 -0.3463 0.6837 0.083(4) 1.0000 Uiso .
H5081 H 1.2583 -0.2128 0.7203 0.083(4) 1.0000 Uiso .
H5101 H 1.3762 -0.0934 0.7679 0.083(4) 1.0000 Uiso .
H5102 H 1.3203 -0.0366 0.7498 0.083(4) 1.0000 Uiso .
H5111 H 1.4670 -0.0306 0.9156 0.083(4) 1.0000 Uiso .
H5112 H 1.4627 0.0424 0.8723 0.083(4) 1.0000 Uiso .
H5131 H 1.4521 0.1295 0.9539 0.083(4) 1.0000 Uiso .
H5151 H 1.4296 0.2334 1.0148 0.083(4) 1.0000 Uiso .
H5161 H 1.3696 0.2799 1.0876 0.083(4) 1.0000 Uiso .
H5171 H 1.2670 0.1871 1.1141 0.083(4) 1.0000 Uiso .
H5181 H 1.2229 0.0502 1.0650 0.083(4) 1.0000 Uiso .

loop_
_atom_site_aniso_label
_atom_site_aniso_U_11
_atom_site_aniso_U_22
_atom_site_aniso_U_33
_atom_site_aniso_U_23
_atom_site_aniso_U_13
_atom_site_aniso_U_12
Mo1 0.0275(2) 0.0280(3) 0.0246(2) 0.00871(19) 0.0148(2) 0.0113(2)
Mn1 0.0333(5) 0.0446(6) 0.0293(5) 0.0173(4) 0.0156(4) 0.0163(4)
Mn2 0.0350(5) 0.0417(6) 0.0353(5) 0.0108(4) 0.0186(4) 0.0065(4)
Mn3 0.0342(5) 0.0407(6) 0.0511(7) -0.0081(5) 0.0163(5) 0.0119(5)
Mn4 0.0306(5) 0.0468(6) 0.0450(6) 0.0163(5) 0.0216(5) 0.0190(4)
Mn5 0.0326(5) 0.0411(5) 0.0357(5) 0.0092(4) 0.0200(4) 0.0101(4)
N1 0.047(3) 0.040(3) 0.038(3) 0.014(3) 0.025(3) 0.017(3)
N2 0.037(3) 0.046(3) 0.049(3) 0.019(3) 0.021(3) 0.011(3)
N3 0.039(3) 0.039(3) 0.039(3) 0.009(3) 0.022(3) 0.018(2)
N4 0.042(3) 0.060(4) 0.073(5) 0.035(4) 0.030(4) 0.009(3)
N5 0.044(4) 0.066(5) 0.080(5) 0.020(4) 0.025(4) 0.024(4)
N6 0.120(8) 0.050(4) 0.096(7) 0.020(4) 0.075(6) 0.043(5)
N7 0.086(6) 0.068(5) 0.045(4) 0.011(4) 0.040(4) 0.017(4)
N8 0.045(3) 0.061(4) 0.050(4) 0.027(3) 0.019(3) 0.026(3)
N109 0.043(3) 0.038(3) 0.040(3) 0.015(3) 0.022(3) 0.015(3)
N112 0.040(3) 0.042(3) 0.031(3) 0.018(2) 0.013(2) 0.010(3)
N209 0.066(5) 0.060(5) 0.070(5) -0.000(4) 0.050(4) 0.002(4)
N212 0.038(3) 0.060(4) 0.036(3) 0.018(3) 0.014(3) 0.000(3)
N309 0.036(3) 0.036(3) 0.060(4) -0.015(3) 0.021(3) -0.004(3)
N312 0.039(3) 0.051(4) 0.038(3) -0.002(3) 0.006(3) 0.018(3)
N409 0.053(4) 0.049(3) 0.056(4) 0.026(3) 0.036(3) 0.027(3)
N412 0.033(3) 0.043(3) 0.050(3) 0.012(3) 0.025(3) 0.014(2)
N509 0.035(3) 0.049(3) 0.036(3) 0.013(3) 0.019(2) 0.017(3)
N512 0.026(2) 0.048(3) 0.033(3) 0.013(2) 0.015(2) 0.014(2)
C1 0.030(3) 0.028(3) 0.034(3) 0.009(3) 0.016(3) 0.011(2)
C2 0.038(3) 0.040(3) 0.028(3) 0.015(3) 0.018(3) 0.017(3)
C3 0.027(3) 0.034(3) 0.030(3) 0.014(3) 0.013(2) 0.016(2)
C4 0.040(3) 0.048(4) 0.033(3) 0.018(3) 0.017(3) 0.014(3)
C5 0.038(4) 0.046(4) 0.045(4) 0.019(3) 0.025(3) 0.020(3)
C6 0.064(5) 0.048(4) 0.039(4) 0.013(3) 0.031(4) 0.023(4)
C7 0.054(4) 0.042(4) 0.050(4) 0.016(3) 0.033(4) 0.019(3)
C8 0.030(3) 0.041(3) 0.031(3) 0.012(3) 0.011(3) 0.011(3)
C102 0.038(3) 0.043(4) 0.052(4) 0.024(3) 0.025(3) 0.018(3)
C103 0.036(4) 0.052(4) 0.055(5) 0.028(4) 0.018(3) 0.012(3)
C104 0.037(4) 0.072(6) 0.071(6) 0.030(5) 0.021(4) 0.019(4)
C105 0.041(4) 0.076(6) 0.112(9) 0.054(6) 0.042(5) 0.028(4)
C106 0.051(5) 0.063(5) 0.092(7) 0.041(5) 0.047(5) 0.029(4)
C107 0.044(4) 0.047(4) 0.066(5) 0.033(4) 0.035(4) 0.022(3)
C108 0.064(5) 0.053(4) 0.065(5) 0.029(4) 0.046(4) 0.033(4)
C110 0.064(5) 0.047(4) 0.049(4) 0.008(4) 0.030(4) 0.015(4)
C111 0.057(5) 0.058(5) 0.040(4) 0.012(4) 0.019(4) 0.011(4)
C113 0.038(4) 0.046(4) 0.047(4) 0.020(3) 0.009(3) 0.011(3)
C114 0.035(3) 0.037(4) 0.062(5) 0.019(3) 0.017(3) 0.013(3)
C115 0.047(5) 0.052(5) 0.106(8) 0.034(5) 0.024(5) 0.024(4)
C116 0.042(5) 0.058(5) 0.13(1) 0.013(6) 0.035(6) 0.027(4)
C117 0.063(6) 0.049(5) 0.13(1) 0.011(6) 0.056(7) 0.030(5)
C118 0.070(5) 0.050(4) 0.079(6) 0.026(4) 0.050(5) 0.034(4)
C119 0.044(4) 0.031(3) 0.061(5) 0.023(3) 0.029(4) 0.013(3)
C202 0.038(4) 0.046(4) 0.045(4) 0.006(3) 0.016(3) 0.008(3)
C203 0.057(5) 0.045(4) 0.060(5) 0.014(4) 0.027(4) 0.013(4)
C204 0.079(7) 0.050(5) 0.089(8) 0.024(5) 0.037(6) 0.022(5)
C205 0.093(8) 0.050(5) 0.12(1) 0.031(6) 0.054(8) 0.035(6)
C206 0.080(7) 0.061(6) 0.103(9) 0.003(6) 0.051(7) 0.023(5)
C207 0.051(4) 0.051(5) 0.062(5) -0.000(4) 0.027(4) 0.014(4)
C208 0.083(7) 0.059(6) 0.092(7) -0.001(5) 0.064(6) 0.015(5)
C210 0.073(6) 0.088(8) 0.084(7) 0.020(6) 0.053(6) 0.010(6)
C211 0.071(6) 0.119(9) 0.072(6) 0.054(6) 0.055(6) 0.046(6)
C213 0.044(4) 0.056(5) 0.041(4) 0.022(4) 0.013(3) -0.000(4)
C214 0.044(4) 0.043(4) 0.041(4) 0.015(3) 0.000(3) 0.001(3)
C215 0.076(6) 0.050(5) 0.044(5) 0.016(4) 0.009(4) 0.010(5)
C216 0.102(9) 0.045(5) 0.080(7) 0.014(5) 0.022(7) 0.034(6)
C217 0.073(6) 0.069(6) 0.066(6) -0.006(5) 0.013(5) 0.033(6)
C218 0.048(4) 0.051(5) 0.068(6) 0.016(4) 0.014(4) 0.021(4)
C219 0.031(3) 0.041(4) 0.041(4) 0.010(3) 0.005(3) 0.011(3)
C302 0.052(4) 0.063(5) 0.042(4) 0.014(4) 0.028(3) 0.032(4)
C303 0.050(5) 0.068(6) 0.056(5) -0.015(4) 0.022(4) 0.014(4)
C304 0.082(7) 0.107(9) 0.046(5) 0.023(5) 0.026(5) 0.053(7)
C305 0.110(9) 0.084(8) 0.072(7) 0.025(6) 0.039(7) 0.057(7)
C306 0.105(8) 0.076(7) 0.059(6) 0.022(5) 0.050(6) 0.040(6)
C307 0.056(5) 0.059(5) 0.048(4) -0.004(4) 0.026(4) 0.022(4)
C308 0.068(5) 0.049(4) 0.051(4) 0.017(4) 0.035(4) 0.022(4)
C310 0.072(6) 0.058(5) 0.065(6) 0.001(5) 0.027(5) 0.005(5)
C311 0.034(4) 0.055(5) 0.093(7) -0.010(5) 0.005(4) 0.013(4)
C313 0.044(4) 0.060(5) 0.039(4) -0.011(4) 0.015(3) 0.011(4)
C314 0.058(5) 0.071(5) 0.047(4) 0.012(4) 0.029(4) 0.037(4)
C315 0.082(7) 0.075(6) 0.076(7) 0.009(5) 0.053(6) 0.032(6)
C316 0.12(1) 0.12(1) 0.101(9) 0.064(8) 0.082(8) 0.088(9)
C317 0.076(6) 0.063(6) 0.080(7) 0.013(5) 0.053(6) 0.024(5)
C318 0.065(5) 0.068(5) 0.077(6) 0.026(5) 0.046(5) 0.040(5)
C319 0.076(5) 0.041(4) 0.070(5) 0.013(4) 0.056(5) 0.024(4)
C402 0.044(4) 0.081(6) 0.040(4) 0.019(4) 0.025(3) 0.039(4)
C403 0.040(4) 0.125(8) 0.037(4) 0.022(5) 0.019(3) 0.047(5)
C404 0.074(6) 0.149(12) 0.055(5) 0.037(7) 0.043(5) 0.081(8)
C405 0.104(9) 0.141(12) 0.072(7) 0.038(8) 0.057(7) 0.09(1)
C406 0.119(9) 0.091(8) 0.087(8) 0.036(6) 0.066(7) 0.075(7)
C407 0.073(6) 0.082(6) 0.060(5) 0.036(5) 0.044(5) 0.055(5)
C408 0.075(6) 0.052(5) 0.069(5) 0.026(4) 0.044(5) 0.037(4)
C410 0.065(5) 0.051(5) 0.087(7) 0.032(5) 0.050(5) 0.025(4)
C411 0.046(4) 0.047(4) 0.075(6) 0.017(4) 0.040(4) 0.012(3)
C413 0.041(4) 0.055(4) 0.047(4) 0.016(3) 0.028(3) 0.023(3)
C414 0.063(5) 0.050(4) 0.049(4) 0.022(4) 0.036(4) 0.031(4)
C415 0.090(7) 0.068(6) 0.083(7) 0.027(5) 0.064(6) 0.044(5)
C416 0.139(12) 0.069(7) 0.107(9) 0.030(6) 0.087(9) 0.058(8)
C417 0.11(1) 0.045(5) 0.094(8) 0.010(5) 0.055(8) 0.022(6)
C418 0.079(6) 0.052(5) 0.061(6) 0.011(4) 0.031(5) 0.013(5)
C419 0.052(4) 0.053(4) 0.039(4) 0.017(3) 0.021(3) 0.017(4)
C502 0.030(3) 0.049(4) 0.038(4) 0.010(3) 0.006(3) 0.011(3)
C503 0.037(4) 0.050(5) 0.074(6) 0.017(4) 0.014(4) 0.011(4)
C504 0.046(5) 0.059(6) 0.077(7) 0.022(5) 0.019(5) 0.006(4)
C505 0.069(6) 0.044(5) 0.084(7) 0.010(5) 0.016(6) 0.012(5)
C506 0.077(6) 0.053(5) 0.057(5) 0.007(4) 0.019(5) 0.026(5)
C507 0.049(4) 0.042(4) 0.039(4) 0.012(3) 0.008(3) 0.017(3)
C508 0.053(4) 0.053(5) 0.041(4) 0.015(4) 0.020(4) 0.026(4)
C510 0.045(4) 0.057(4) 0.036(3) 0.009(3) 0.027(3) 0.020(3)
C511 0.035(3) 0.058(4) 0.045(4) 0.016(3) 0.026(3) 0.016(3)
C513 0.032(3) 0.050(4) 0.038(3) 0.011(3) 0.018(3) 0.010(3)
C514 0.048(4) 0.051(4) 0.043(4) 0.015(3) 0.024(3) 0.019(3)
C515 0.077(6) 0.053(5) 0.075(6) 0.016(4) 0.050(5) 0.024(5)
C516 0.096(8) 0.058(5) 0.098(8) 0.018(5) 0.066(7) 0.036(5)
C517 0.096(7) 0.081(7) 0.079(7) 0.008(5) 0.064(6) 0.041(6)
C518 0.076(6) 0.068(6) 0.069(6) 0.023(5) 0.056(5) 0.033(5)
C519 0.054(4) 0.059(5) 0.043(4) 0.018(3) 0.032(4) 0.026(4)
O101 0.033(2) 0.052(3) 0.034(2) 0.019(2) 0.016(2) 0.015(2)
O120 0.035(2) 0.048(3) 0.040(3) 0.015(2) 0.019(2) 0.019(2)
O201 0.048(3) 0.039(3) 0.047(3) 0.011(2) 0.029(2) 0.009(2)
O220 0.045(3) 0.045(3) 0.052(3) 0.016(2) 0.028(2) 0.015(2)
O221 0.058(4) 0.081(5) 0.043(3) 0.012(3) 0.008(3) -0.006(3)
O301 0.043(3) 0.048(3) 0.042(3) -0.008(2) 0.018(2) 0.014(2)
O320 0.061(3) 0.034(3) 0.047(3) 0.005(2) 0.018(3) 0.020(2)
O401 0.031(2) 0.078(4) 0.053(3) 0.010(3) 0.021(2) 0.024(3)
O420 0.040(3) 0.049(3) 0.058(3) 0.018(3) 0.024(2) 0.017(2)
O421 0.056(3) 0.065(4) 0.049(3) 0.020(3) 0.030(3) 0.009(3)
O422 0.081(4) 0.076(4) 0.047(3) 0.023(3) 0.034(3) 0.037(4)
O501 0.035(3) 0.050(3) 0.052(3) 0.008(3) 0.020(2) 0.006(2)
O520 0.057(3) 0.050(3) 0.056(3) 0.014(3) 0.041(3) 0.017(3)
O521 0.063(3) 0.067(4) 0.047(3) 0.027(3) 0.029(3) 0.031(3)
O522 0.034(2) 0.058(3) 0.054(3) 0.022(3) 0.019(2) 0.016(2)

loop_
_atom_type_symbol
_atom_type_scat_dispersion_real
_atom_type_scat_dispersion_imag
_atom_type_scat_Cromer_Mann_a1
_atom_type_scat_Cromer_Mann_b1
_atom_type_scat_Cromer_Mann_a2
_atom_type_scat_Cromer_Mann_b2
_atom_type_scat_Cromer_Mann_a3
_atom_type_scat_Cromer_Mann_b3
_atom_type_scat_Cromer_Mann_a4
_atom_type_scat_Cromer_Mann_b4
_atom_type_scat_Cromer_Mann_c
_atom_type_scat_source
'Mn  ' 0.3368 0.7283 11.2819 5.3409 7.3573 0.3432 3.0193 17.8674 2.2441 83.7543 1.0896 International_Tables_Vol_IV_Table_2.2B
'O   ' 0.0106 0.0060 3.0485 13.2771 2.2868 5.7011 1.5463 0.3239 0.8670 32.9089 0.2508 International_Tables_Vol_IV_Table_2.2B
'N   ' 0.0061 0.0033 12.2126 0.0057 3.1322 9.8933 2.0125 28.9975 1.1663 0.5826 -11.5290 International_Tables_Vol_IV_Table_2.2B
'Cl  ' 0.1484 0.1585 11.4604 0.0104 7.1964 1.1662 6.2556 18.5194 1.6455 47.7784 -9.5574 International_Tables_Vol_IV_Table_2.2B
'C   ' 0.0033 0.0016 2.3100 20.8439 1.0200 10.2075 1.5886 0.5687 0.8650 51.6512 0.2156 International_Tables_Vol_IV_Table_2.2B
'H   ' 0.0000 0.0000 0.4930 10.5109 0.3229 26.1257 0.1402 3.1424 0.0408 57.7998 0.0030 International_Tables_Vol_IV_Table_2.2B
'Mo  ' -1.6832 0.6857 3.7025 0.2772 17.2356 1.0958 12.8876 11.0040 3.7429 61.6584 4.3875 International_Tables_Vol_IV_Table_2.2B

loop_
_geom_angle_atom_site_label_1
_geom_angle_site_symmetry_1
_geom_angle_atom_site_label_2
_geom_angle_site_symmetry_2
_geom_angle_atom_site_label_3
_geom_angle_site_symmetry_3
_geom_angle
_geom_angle_publ_flag
C1 . Mo1 . C2 . 74.2(2) yes
C1 . Mo1 . C3 . 73.3(2) yes
C2 . Mo1 . C3 . 101.9(2) yes
C1 . Mo1 . C4 . 136.5(2) yes
C2 . Mo1 . C4 . 144.8(2) yes
C3 . Mo1 . C4 . 78.3(3) yes
C1 . Mo1 . C5 . 78.3(2) yes
C2 . Mo1 . C5 . 145.3(3) yes
C3 . Mo1 . C5 . 89.8(2) yes
C4 . Mo1 . C5 . 69.3(3) yes
C1 . Mo1 . C6 . 73.7(3) yes
C2 . Mo1 . C6 . 79.0(3) yes
C3 . Mo1 . C6 . 145.3(3) yes
C4 . Mo1 . C6 . 120.7(3) yes
C5 . Mo1 . C6 . 73.3(3) yes
C1 . Mo1 . C7 . 142.2(3) yes
C2 . Mo1 . C7 . 87.7(3) yes
C3 . Mo1 . C7 . 144.0(3) yes
C4 . Mo1 . C7 . 74.4(3) yes
C5 . Mo1 . C7 . 101.8(3) yes
C1 . Mo1 . C8 . 126.6(2) yes
C2 . Mo1 . C8 . 71.6(2) yes
C3 . Mo1 . C8 . 75.1(2) yes
C4 . Mo1 . C8 . 74.6(3) yes
C5 . Mo1 . C8 . 143.0(3) yes
C6 . Mo1 . C7 . 70.4(3) yes
C6 . Mo1 . C8 . 135.2(3) yes
C7 . Mo1 . C8 . 75.4(3) yes
N1 . Mn1 . N109 . 89.9(2) yes
N1 . Mn1 . N112 . 90.3(2) yes
N109 . Mn1 . N112 . 82.0(3) yes
N1 . Mn1 . O101 . 98.9(2) yes
N109 . Mn1 . O101 . 90.4(2) yes
N112 . Mn1 . O101 . 168.1(2) yes
N1 . Mn1 . O120 . 98.6(2) yes
N109 . Mn1 . O120 . 169.7(2) yes
N112 . Mn1 . O120 . 92.2(2) yes
O101 . Mn1 . O120 . 93.9(2) yes
N2 . Mn2 . N209 . 85.8(3) yes
N2 . Mn2 . N212 . 84.5(2) yes
N209 . Mn2 . N212 . 83.4(3) yes
N2 . Mn2 . O201 . 100.4(2) yes
N209 . Mn2 . O201 . 91.4(3) yes
N212 . Mn2 . O201 . 172.6(3) yes
N2 . Mn2 . O220 . 96.5(2) yes
N209 . Mn2 . O220 . 175.3(3) yes
N212 . Mn2 . O220 . 92.7(3) yes
O201 . Mn2 . O220 . 92.3(2) yes
N2 . Mn2 . O221 . 169.1(2) yes
N209 . Mn2 . O221 . 86.5(3) yes
N212 . Mn2 . O221 . 86.9(2) yes
O201 . Mn2 . O221 . 87.6(2) yes
O220 . Mn2 . O221 . 90.7(3) yes
N3 . Mn3 . N309 . 89.1(2) yes
N3 . Mn3 . N312 . 88.7(3) yes
N309 . Mn3 . N312 . 82.3(3) yes
N3 . Mn3 . O301 . 98.9(2) yes
N309 . Mn3 . O301 . 89.6(3) yes
N312 . Mn3 . O301 . 168.9(3) yes
N3 . Mn3 . O320 . 101.1(2) yes
N309 . Mn3 . O320 . 168.3(3) yes
N312 . Mn3 . O320 . 92.2(3) yes
O301 . Mn3 . O320 . 94.3(2) yes
N409 . Mn4 . N412 . 82.4(3) yes
N409 . Mn4 . O401 . 92.4(3) yes
N412 . Mn4 . O401 . 173.4(3) yes
N409 . Mn4 . O420 . 175.0(3) yes
N412 . Mn4 . O420 . 92.7(2) yes
O401 . Mn4 . O420 . 92.5(3) yes
N409 . Mn4 . O421 . 84.1(3) yes
N412 . Mn4 . O421 . 85.3(2) yes
O401 . Mn4 . O421 . 90.3(2) yes
O420 . Mn4 . O421 . 96.5(2) yes
N409 . Mn4 . O422 . 90.5(3) yes
N412 . Mn4 . O422 . 92.2(3) yes
O401 . Mn4 . O422 . 91.8(3) yes
O420 . Mn4 . O422 . 88.7(3) yes
O421 . Mn4 . O422 . 174.3(2) yes
N509 . Mn5 . N512 . 82.5(2) yes
N509 . Mn5 . O501 . 91.6(2) yes
N512 . Mn5 . O501 . 173.3(2) yes
N509 . Mn5 . O520 . 173.8(2) yes
N512 . Mn5 . O520 . 91.6(2) yes
O501 . Mn5 . O520 . 94.4(2) yes
N509 . Mn5 . O521 . 85.0(2) yes
N512 . Mn5 . O521 . 91.2(2) yes
O501 . Mn5 . O521 . 91.5(2) yes
O520 . Mn5 . O521 . 93.4(2) yes
N509 . Mn5 . O522 . 88.1(2) yes
N512 . Mn5 . O522 . 82.1(2) yes
O501 . Mn5 . O522 . 94.5(2) yes
O520 . Mn5 . O522 . 92.8(2) yes
O521 . Mn5 . O522 . 171.0(2) yes
Mn1 . N1 . C1 . 150.5(5) yes
Mn2 . N2 . C2 . 152.0(6) yes
Mn3 . N3 . C3 . 142.8(5) yes
Mn1 . N109 . C108 . 124.3(6) yes
Mn1 . N109 . C110 . 113.8(5) yes
C108 . N109 . C110 . 121.9(7) yes
Mn1 . N112 . C111 . 115.0(5) yes
Mn1 . N112 . C113 . 125.5(6) yes
C111 . N112 . C113 . 119.3(7) yes
Mn2 . N209 . C208 . 126.6(6) yes
Mn2 . N209 . C210 . 114.5(7) yes
C208 . N209 . C210 . 118.9(9) yes
Mn2 . N212 . C211 . 112.7(6) yes
Mn2 . N212 . C213 . 125.3(6) yes
C211 . N212 . C213 . 121.9(8) yes
Mn3 . N309 . C308 . 125.8(6) yes
Mn3 . N309 . C310 . 113.1(6) yes
C308 . N309 . C310 . 118.7(8) yes
Mn3 . N312 . C311 . 113.0(6) yes
Mn3 . N312 . C313 . 122.2(6) yes
C311 . N312 . C313 . 124.6(7) yes
Mn4 . N409 . C408 . 124.8(6) yes
Mn4 . N409 . C410 . 113.6(5) yes
C408 . N409 . C410 . 121.3(7) yes
Mn4 . N412 . C411 . 114.1(5) yes
Mn4 . N412 . C413 . 125.8(5) yes
C411 . N412 . C413 . 120.0(6) yes
Mn5 . N509 . C508 . 125.7(5) yes
Mn5 . N509 . C510 . 112.6(4) yes
C508 . N509 . C510 . 121.7(7) yes
Mn5 . N512 . C511 . 114.0(5) yes
Mn5 . N512 . C513 . 123.4(5) yes
C511 . N512 . C513 . 121.6(6) yes
Mo1 . C1 . N1 . 175.7(5) yes
Mo1 . C2 . N2 . 175.6(6) yes
Mo1 . C3 . N3 . 176.6(5) yes
Mo1 . C4 . N4 . 177.8(7) yes
Mo1 . C5 . N5 . 178.4(7) yes
Mo1 . C6 . N6 . 178.4(8) yes
Mo1 . C7 . N7 . 176.6(8) yes
Mo1 . C8 . N8 . 177.4(6) yes
C103 . C102 . C107 . 120.5(7) yes
C103 . C102 . O101 . 117.3(7) yes
C107 . C102 . O101 . 122.1(7) yes
C102 . C103 . C104 . 120.1(9) yes
C102 . C103 . H1031 . 120.514 no
C104 . C103 . H1031 . 119.405 no
C103 . C104 . C105 . 121.3(9) yes
C103 . C104 . H1041 . 118.353 no
C105 . C104 . H1041 . 120.315 no
C104 . C105 . C106 . 120.5(8) yes
C104 . C105 . H1051 . 119.058 no
C106 . C105 . H1051 . 120.444 no
C105 . C106 . C107 . 118.2(9) yes
C105 . C106 . H1061 . 120.051 no
C107 . C106 . H1061 . 121.770 no
C102 . C107 . C106 . 119.3(8) yes
C102 . C107 . C108 . 123.4(7) yes
C106 . C107 . C108 . 116.8(8) yes
N109 . C108 . C107 . 124.7(7) yes
N109 . C108 . H1081 . 117.725 no
C107 . C108 . H1081 . 117.589 no
N109 . C110 . C111 . 107.5(7) yes
N109 . C110 . H1101 . 110.874 no
C111 . C110 . H1101 . 110.291 no
N109 . C110 . H1102 . 110.995 no
C111 . C110 . H1102 . 110.353 no
H1101 . C110 . H1102 . 106.885 no
N112 . C111 . C110 . 107.2(6) yes
N112 . C111 . H1111 . 110.639 no
C110 . C111 . H1111 . 110.032 no
N112 . C111 . H1112 . 110.635 no
C110 . C111 . H1112 . 109.345 no
H1111 . C111 . H1112 . 109.002 no
N112 . C113 . C114 . 126.8(7) yes
N112 . C113 . H1131 . 116.290 no
C114 . C113 . H1131 . 116.879 no
C113 . C114 . C115 . 118.9(9) yes
C113 . C114 . C119 . 122.3(7) yes
C115 . C114 . C119 . 118.7(9) yes
C114 . C115 . C116 . 121.4(10) yes
C114 . C115 . H1151 . 118.695 no
C116 . C115 . H1151 . 119.917 no
C115 . C116 . C117 . 119.5(8) yes
C115 . C116 . H1161 . 119.360 no
C117 . C116 . H1161 . 121.164 no
C116 . C117 . C118 . 121.6(10) yes
C116 . C117 . H1171 . 116.795 no
C118 . C117 . H1171 . 121.600 no
C117 . C118 . C119 . 119.7(10) yes
C117 . C118 . H1181 . 119.859 no
C119 . C118 . H1181 . 120.438 no
C114 . C119 . C118 . 119.0(7) yes
C114 . C119 . O120 . 123.3(7) yes
C118 . C119 . O120 . 117.6(8) yes
C203 . C202 . C207 . 119.4(8) yes
C203 . C202 . O201 . 116.1(7) yes
C207 . C202 . O201 . 124.4(7) yes
C202 . C203 . C204 . 118.9(10) yes
C202 . C203 . H2031 . 119.479 no
C204 . C203 . H2031 . 121.489 no
C203 . C204 . C205 . 122.7(10) yes
C203 . C204 . H2041 . 117.542 no
C205 . C204 . H2041 . 119.600 no
C204 . C205 . C206 . 119.2(10) yes
C204 . C205 . H2051 . 122.257 no
C206 . C205 . H2051 . 118.532 no
C205 . C206 . C207 . 121.0(11) yes
C205 . C206 . H2061 . 120.360 no
C207 . C206 . H2061 . 118.649 no
C202 . C207 . C206 . 118.7(9) yes
C202 . C207 . C208 . 123.4(8) yes
C206 . C207 . C208 . 117.7(9) yes
N209 . C208 . C207 . 124.6(8) yes
N209 . C208 . H2081 . 117.758 no
C207 . C208 . H2081 . 117.558 no
N209 . C210 . C211 . 105.8(9) yes
N209 . C210 . H2101 . 112.614 no
C211 . C210 . H2101 . 106.292 no
N209 . C210 . H2102 . 114.414 no
C211 . C210 . H2102 . 107.803 no
H2101 . C210 . H2102 . 109.451 no
N212 . C211 . C210 . 110.0(8) yes
N212 . C211 . H2111 . 107.894 no
C210 . C211 . H2111 . 109.708 no
N212 . C211 . H2112 . 109.630 no
C210 . C211 . H2112 . 111.113 no
H2111 . C211 . H2112 . 108.473 no
N212 . C213 . C214 . 126.0(7) yes
N212 . C213 . H2131 . 116.958 no
C214 . C213 . H2131 . 117.061 no
C213 . C214 . C215 . 118.0(8) yes
C213 . C214 . C219 . 123.1(8) yes
C215 . C214 . C219 . 118.7(10) yes
C214 . C215 . C216 . 120.5(10) yes
C214 . C215 . H2151 . 119.403 no
C216 . C215 . H2151 . 120.058 no
C215 . C216 . C217 . 120.0(9) yes
C215 . C216 . H2161 . 118.707 no
C217 . C216 . H2161 . 121.295 no
C216 . C217 . C218 . 120.9(11) yes
C216 . C217 . H2171 . 119.348 no
C218 . C217 . H2171 . 119.714 no
C217 . C218 . C219 . 121.8(10) yes
C217 . C218 . H2181 . 117.558 no
C219 . C218 . H2181 . 120.573 no
C214 . C219 . C218 . 117.9(8) yes
C214 . C219 . O220 . 122.0(8) yes
C218 . C219 . O220 . 120.1(8) yes
C303 . C302 . C307 . 115.3(8) yes
C303 . C302 . O301 . 120.8(8) yes
C307 . C302 . O301 . 123.8(7) yes
C302 . C303 . C304 . 123.5(9) yes
C302 . C303 . H3031 . 116.211 no
C304 . C303 . H3031 . 120.205 no
C303 . C304 . C305 . 119.6(10) yes
C303 . C304 . H3041 . 118.513 no
C305 . C304 . H3041 . 121.750 no
C304 . C305 . C306 . 120.3(11) yes
C304 . C305 . H3051 . 120.928 no
C306 . C305 . H3051 . 118.633 no
C305 . C306 . C307 . 121.3(11) yes
C305 . C306 . H3061 . 121.244 no
C307 . C306 . H3061 . 117.444 no
C302 . C307 . C306 . 119.5(8) yes
C302 . C307 . C308 . 120.0(8) yes
C306 . C307 . C308 . 120.0(9) yes
N309 . C308 . C307 . 127.4(8) yes
N309 . C308 . H3081 . 116.165 no
C307 . C308 . H3081 . 116.418 no
N309 . C310 . C311 . 108.2(8) yes
N309 . C310 . H3101 . 114.001 no
C311 . C310 . H3101 . 110.988 no
N309 . C310 . H3102 . 108.908 no
C311 . C310 . H3102 . 103.931 no
H3101 . C310 . H3102 . 110.266 no
N312 . C311 . C310 . 110.4(7) yes
N312 . C311 . H3111 . 111.218 no
C310 . C311 . H3111 . 114.161 no
N312 . C311 . H3112 . 107.716 no
C310 . C311 . H3112 . 106.339 no
H3111 . C311 . H3112 . 106.616 no
N312 . C313 . C314 . 128.5(7) yes
N312 . C313 . H3131 . 116.946 no
C314 . C313 . H3131 . 114.519 no
C313 . C314 . C315 . 120.4(8) yes
C313 . C314 . C319 . 117.4(8) yes
C315 . C314 . C319 . 122.2(9) yes
C314 . C315 . C316 . 123.5(11) yes
C314 . C315 . H3151 . 118.848 no
C316 . C315 . H3151 . 117.635 no
C315 . C316 . C317 . 116.4(10) yes
C315 . C316 . H3161 . 120.989 no
C317 . C316 . H3161 . 122.578 no
C316 . C317 . C318 . 119.4(10) yes
C316 . C317 . H3171 . 120.182 no
C318 . C317 . H3171 . 120.442 no
C317 . C318 . C319 . 126.4(10) yes
C317 . C318 . H3181 . 117.920 no
C319 . C318 . H3181 . 115.636 no
C314 . C319 . C318 . 111.9(8) yes
C314 . C319 . O320 . 124.4(8) yes
C318 . C319 . O320 . 123.2(8) yes
C403 . C402 . C407 . 119.5(8) yes
C403 . C402 . O401 . 116.9(9) yes
C407 . C402 . O401 . 123.6(7) yes
C402 . C403 . C404 . 118.0(11) yes
C402 . C403 . H4031 . 119.539 no
C404 . C403 . H4031 . 122.467 no
C403 . C404 . C405 . 123.1(10) yes
C403 . C404 . H4041 . 115.594 no
C405 . C404 . H4041 . 121.285 no
C404 . C405 . C406 . 120.9(10) yes
C404 . C405 . H4051 . 118.856 no
C406 . C405 . H4051 . 120.286 no
C405 . C406 . C407 . 119.2(12) yes
C405 . C406 . H4061 . 121.145 no
C407 . C406 . H4061 . 119.657 no
C402 . C407 . C406 . 119.3(9) yes
C402 . C407 . C408 . 123.0(8) yes
C406 . C407 . C408 . 117.6(10) yes
N409 . C408 . C407 . 125.9(8) yes
N409 . C408 . H4081 . 119.141 no
C407 . C408 . H4081 . 114.945 no
N409 . C410 . C411 . 108.6(7) yes
N409 . C410 . H4101 . 110.444 no
C411 . C410 . H4101 . 108.476 no
N409 . C410 . H4102 . 111.844 no
C411 . C410 . H4102 . 110.689 no
H4101 . C410 . H4102 . 106.742 no
N412 . C411 . C410 . 107.0(7) yes
N412 . C411 . H4111 . 110.390 no
C410 . C411 . H4111 . 111.690 no
N412 . C411 . H4112 . 110.300 no
C410 . C411 . H4112 . 108.960 no
H4111 . C411 . H4112 . 108.474 no
N412 . C413 . C414 . 125.3(7) yes
N412 . C413 . H4131 . 117.114 no
C414 . C413 . H4131 . 117.596 no
C413 . C414 . C415 . 115.7(8) yes
C413 . C414 . C419 . 123.1(7) yes
C415 . C414 . C419 . 121.0(8) yes
C414 . C415 . C416 . 118.8(10) yes
C414 . C415 . H4151 . 121.616 no
C416 . C415 . H4151 . 119.573 no
C415 . C416 . C417 . 120.1(10) yes
C415 . C416 . H4161 . 116.839 no
C417 . C416 . H4161 . 122.985 no
C416 . C417 . C418 . 121.2(10) yes
C416 . C417 . H4171 . 115.114 no
C418 . C417 . H4171 . 123.614 no
C417 . C418 . C419 . 121.0(10) yes
C417 . C418 . H4181 . 118.893 no
C419 . C418 . H4181 . 120.082 no
C414 . C419 . C418 . 117.6(9) yes
C414 . C419 . O420 . 123.4(7) yes
C418 . C419 . O420 . 119.0(8) yes
C503 . C502 . C507 . 119.9(8) yes
C503 . C502 . O501 . 116.8(8) yes
C507 . C502 . O501 . 123.4(7) yes
C502 . C503 . C504 . 120.1(10) yes
C502 . C503 . H5031 . 118.798 no
C504 . C503 . H5031 . 121.088 no
C503 . C504 . C505 . 121.1(9) yes
C503 . C504 . H5041 . 118.414 no
C505 . C504 . H5041 . 120.519 no
C504 . C505 . C506 . 121.1(10) yes
C504 . C505 . H5051 . 118.267 no
C506 . C505 . H5051 . 120.608 no
C505 . C506 . C507 . 119.1(11) yes
C505 . C506 . H5061 . 121.036 no
C507 . C506 . H5061 . 119.796 no
C502 . C507 . C506 . 118.7(8) yes
C502 . C507 . C508 . 124.3(7) yes
C506 . C507 . C508 . 116.9(9) yes
N509 . C508 . C507 . 124.2(8) yes
N509 . C508 . H5081 . 118.230 no
C507 . C508 . H5081 . 117.568 no
N509 . C510 . C511 . 108.3(5) yes
N509 . C510 . H5101 . 110.839 no
C511 . C510 . H5101 . 110.656 no
N509 . C510 . H5102 . 110.332 no
C511 . C510 . H5102 . 110.168 no
H5101 . C510 . H5102 . 106.581 no
N512 . C511 . C510 . 106.5(5) yes
N512 . C511 . H5111 . 110.353 no
C510 . C511 . H5111 . 109.968 no
N512 . C511 . H5112 . 110.854 no
C510 . C511 . H5112 . 111.183 no
H5111 . C511 . H5112 . 108.008 no
N512 . C513 . C514 . 124.3(6) yes
N512 . C513 . H5131 . 116.592 no
C514 . C513 . H5131 . 119.093 no
C513 . C514 . C515 . 118.3(7) yes
C513 . C514 . C519 . 121.6(7) yes
C515 . C514 . C519 . 120.0(8) yes
C514 . C515 . C516 . 121.6(9) yes
C514 . C515 . H5151 . 120.154 no
C516 . C515 . H5151 . 118.229 no
C515 . C516 . C517 . 120.1(9) yes
C515 . C516 . H5161 . 122.116 no
C517 . C516 . H5161 . 117.771 no
C516 . C517 . C518 . 118.8(8) yes
C516 . C517 . H5171 . 121.357 no
C518 . C517 . H5171 . 119.842 no
C517 . C518 . C519 . 123.7(8) yes
C517 . C518 . H5181 . 118.913 no
C519 . C518 . H5181 . 117.287 no
C514 . C519 . C518 . 115.7(8) yes
C514 . C519 . O520 . 124.6(7) yes
C518 . C519 . O520 . 119.7(7) yes
Mn1 . O101 . C102 . 123.7(4) yes
Mn1 . O120 . C119 . 129.5(5) yes
Mn2 . O201 . C202 . 128.0(5) yes
Mn2 . O220 . C219 . 128.8(5) yes
Mn3 . O301 . C302 . 130.6(5) yes
Mn3 . O320 . C319 . 124.3(5) yes
Mn4 . O401 . C402 . 127.6(5) yes
Mn4 . O420 . C419 . 128.2(5) yes
Mn5 . O501 . C502 . 126.6(5) yes
Mn5 . O520 . C519 . 125.1(5) yes
O2 2_555 O1 . O3 2_555 96.8(31) yes
O2 2_555 O1 . O4 2_555 93.0(27) yes
O3 2_555 O1 . O4 2_555 99.3(33) yes
O2 2_555 O1 . Cl1 . 56.0(18) yes
O3 2_555 O1 . Cl1 . 63.8(27) yes
O4 2_555 O1 . Cl1 . 58.2(20) yes
O1 2_555 O2 . O3 2_555 90.1(23) yes
O1 2_555 O2 . O4 2_555 87.3(22) yes
O3 2_555 O2 . O4 2_555 87.8(21) yes
O1 2_555 O2 . Cl1 . 50.5(18) yes
O3 2_555 O2 . Cl1 . 53.6(17) yes
O4 2_555 O2 . Cl1 . 57.0(15) yes
O1 2_555 O3 . O2 2_555 88.5(30) yes
O1 2_555 O3 . O4 2_555 90.9(31) yes
O2 2_555 O3 . O4 2_555 86.6(23) yes
O1 2_555 O3 . Cl1 . 55.2(26) yes
O2 2_555 O3 . Cl1 . 52.3(16) yes
O4 2_555 O3 . Cl1 . 53.9(17) yes
O1 2_555 O4 . O2 2_555 84.1(23) yes
O1 2_555 O4 . O3 2_555 89.2(25) yes
O2 2_555 O4 . O3 2_555 84.8(21) yes
O1 2_555 O4 . Cl1 . 49.8(19) yes
O2 2_555 O4 . Cl1 . 54.0(14) yes
O3 2_555 O4 . Cl1 . 52.4(17) yes
O1 . Cl1 . O1 2_555 179.991 yes
O1 . Cl1 . O2 . 106.6(18) yes
O1 2_555 Cl1 . O2 . 73.4(18) yes
O1 . Cl1 . O2 2_555 73.4(18) yes
O1 2_555 Cl1 . O2 2_555 106.6(18) yes
O2 . Cl1 . O2 2_555 179.992 yes
O1 . Cl1 . O3 . 119.0(18) yes
O1 2_555 Cl1 . O3 . 61.0(18) yes
O2 . Cl1 . O3 . 105.9(16) yes
O2 2_555 Cl1 . O3 . 74.1(16) yes
O1 . Cl1 . O3 2_555 61.0(18) yes
O1 2_555 Cl1 . O3 2_555 119.0(18) yes
O2 . Cl1 . O3 2_555 74.1(16) yes
O2 2_555 Cl1 . O3 2_555 105.9(16) yes
O3 . Cl1 . O3 2_555 179.992 yes
O1 . Cl1 . O4 . 108.0(18) yes
O1 2_555 Cl1 . O4 . 72.0(18) yes
O2 . Cl1 . O4 . 111.1(14) yes
O2 2_555 Cl1 . O4 . 68.9(14) yes
O3 . Cl1 . O4 . 106.3(17) yes
O1 . Cl1 . O4 2_555 72.0(18) yes
O1 2_555 Cl1 . O4 2_555 108.0(18) yes
O2 . Cl1 . O4 2_555 68.9(14) yes
O2 2_555 Cl1 . O4 2_555 111.1(14) yes
O3 . Cl1 . O4 2_555 73.7(17) yes
O3 2_555 Cl1 . O4 . 73.7(17) yes
O3 2_555 Cl1 . O4 2_555 106.3(17) yes
O4 . Cl1 . O4 2_555 179.99(2) yes

loop_
_geom_bond_atom_site_label_1
_geom_bond_site_symmetry_1
_geom_bond_atom_site_label_2
_geom_bond_site_symmetry_2
_geom_bond_distance
_geom_bond_publ_flag
Mo1 . C1 . 2.161(6) yes
Mo1 . C2 . 2.181(7) yes
Mo1 . C3 . 2.143(6) yes
Mo1 . C4 . 2.158(7) yes
Mo1 . C5 . 2.144(7) yes
Mo1 . C6 . 2.148(8) yes
Mo1 . C7 . 2.126(8) yes
Mo1 . C8 . 2.162(7) yes
Mn1 . N1 . 2.226(6) yes
Mn1 . N109 . 1.963(6) yes
Mn1 . N112 . 1.968(6) yes
Mn1 . O101 . 1.884(5) yes
Mn1 . O120 . 1.866(5) yes
Mn2 . N2 . 2.316(6) yes
Mn2 . N209 . 1.976(8) yes
Mn2 . N212 . 1.957(6) yes
Mn2 . O201 . 1.880(5) yes
Mn2 . O220 . 1.858(5) yes
Mn2 . O221 . 2.399(6) yes
Mn3 . N3 . 2.199(6) yes
Mn3 . N309 . 1.994(7) yes
Mn3 . N312 . 1.958(6) yes
Mn3 . O301 . 1.896(5) yes
Mn3 . O320 . 1.875(5) yes
Mn4 . N409 . 1.974(7) yes
Mn4 . N412 . 1.958(6) yes
Mn4 . O401 . 1.886(5) yes
Mn4 . O420 . 1.862(6) yes
Mn4 . O421 . 2.265(6) yes
Mn4 . O422 . 2.240(6) yes
Mn5 . N509 . 1.986(6) yes
Mn5 . N512 . 1.968(5) yes
Mn5 . O501 . 1.889(5) yes
Mn5 . O520 . 1.856(5) yes
Mn5 . O521 . 2.253(6) yes
Mn5 . O522 . 2.277(5) yes
N1 . C1 . 1.149(8) yes
N2 . C2 . 1.140(9) yes
N3 . C3 . 1.159(8) yes
N4 . C4 . 1.154(9) yes
N5 . C5 . 1.15(1) yes
N6 . C6 . 1.159(11) yes
N7 . C7 . 1.16(1) yes
N8 . C8 . 1.153(9) yes
N109 . C108 . 1.28(1) yes
N109 . C110 . 1.47(1) yes
N112 . C111 . 1.469(11) yes
N112 . C113 . 1.284(11) yes
N209 . C208 . 1.283(13) yes
N209 . C210 . 1.465(12) yes
N212 . C211 . 1.493(13) yes
N212 . C213 . 1.274(12) yes
N309 . C308 . 1.248(12) yes
N309 . C310 . 1.488(12) yes
N312 . C311 . 1.478(13) yes
N312 . C313 . 1.232(12) yes
N409 . C408 . 1.267(11) yes
N409 . C410 . 1.453(11) yes
N412 . C411 . 1.48(1) yes
N412 . C413 . 1.28(1) yes
N509 . C508 . 1.26(1) yes
N509 . C510 . 1.474(9) yes
N512 . C511 . 1.472(9) yes
N512 . C513 . 1.29(1) yes
C102 . C103 . 1.371(11) yes
C102 . C107 . 1.386(12) yes
C102 . O101 . 1.358(8) yes
C103 . C104 . 1.395(12) yes
C103 . H1031 . 1.025 no
C104 . C105 . 1.341(16) yes
C104 . H1041 . 1.014 no
C105 . C106 . 1.417(16) yes
C105 . H1051 . 1.007 no
C106 . C107 . 1.431(11) yes
C106 . H1061 . 0.988 no
C107 . C108 . 1.426(12) yes
C108 . H1081 . 1.016 no
C110 . C111 . 1.517(14) yes
C110 . H1101 . 1.015 no
C110 . H1102 . 1.018 no
C111 . H1111 . 1.006 no
C111 . H1112 . 1.000 no
C113 . C114 . 1.401(13) yes
C113 . H1131 . 1.019 no
C114 . C115 . 1.411(12) yes
C114 . C119 . 1.428(12) yes
C115 . C116 . 1.362(18) yes
C115 . H1151 . 1.023 no
C116 . C117 . 1.386(18) yes
C116 . H1161 . 1.018 no
C117 . C118 . 1.388(13) yes
C117 . H1171 . 1.006 no
C118 . C119 . 1.398(12) yes
C118 . H1181 . 1.036 no
C119 . O120 . 1.323(9) yes
C202 . C203 . 1.410(12) yes
C202 . C207 . 1.388(12) yes
C202 . O201 . 1.33(1) yes
C203 . C204 . 1.382(14) yes
C203 . H2031 . 1.024 no
C204 . C205 . 1.337(18) yes
C204 . H2041 . 1.047 no
C205 . C206 . 1.383(18) yes
C205 . H2051 . 1.023 no
C206 . C207 . 1.409(14) yes
C206 . H2061 . 1.039 no
C207 . C208 . 1.423(14) yes
C208 . H2081 . 1.019 no
C210 . C211 . 1.533(18) yes
C210 . H2101 . 1.021 no
C210 . H2102 . 0.979 no
C211 . H2111 . 1.018 no
C211 . H2112 . 0.994 no
C213 . C214 . 1.411(14) yes
C213 . H2131 . 1.023 no
C214 . C215 . 1.444(14) yes
C214 . C219 . 1.441(12) yes
C215 . C216 . 1.355(19) yes
C215 . H2151 . 0.997 no
C216 . C217 . 1.375(19) yes
C216 . H2161 . 1.001 no
C217 . C218 . 1.403(15) yes
C217 . H2171 . 1.004 no
C218 . C219 . 1.361(14) yes
C218 . H2181 . 1.040 no
C219 . O220 . 1.324(9) yes
C302 . C303 . 1.404(12) yes
C302 . C307 . 1.433(12) yes
C302 . O301 . 1.28(1) yes
C303 . C304 . 1.325(16) yes
C303 . H3031 . 1.034 no
C304 . C305 . 1.402(18) yes
C304 . H3041 . 1.003 no
C305 . C306 . 1.330(17) yes
C305 . H3051 . 1.009 no
C306 . C307 . 1.396(15) yes
C306 . H3061 . 1.033 no
C307 . C308 . 1.448(12) yes
C308 . H3081 . 1.016 no
C310 . C311 . 1.445(16) yes
C310 . H3101 . 0.955 no
C310 . H3102 . 1.034 no
C311 . H3111 . 0.972 no
C311 . H3112 . 1.063 no
C313 . C314 . 1.488(13) yes
C313 . H3131 . 1.042 no
C314 . C315 . 1.336(15) yes
C314 . C319 . 1.474(13) yes
C315 . C316 . 1.381(18) yes
C315 . H3151 . 1.019 no
C316 . C317 . 1.441(18) yes
C316 . H3161 . 1.062 no
C317 . C318 . 1.341(15) yes
C317 . H3171 . 1.036 no
C318 . C319 . 1.405(13) yes
C318 . H3181 . 1.009 no
C319 . O320 . 1.27(1) yes
C402 . C403 . 1.421(11) yes
C402 . C407 . 1.420(14) yes
C402 . O401 . 1.31(1) yes
C403 . C404 . 1.396(16) yes
C403 . H4031 . 1.013 no
C404 . C405 . 1.338(19) yes
C404 . H4041 . 1.035 no
C405 . C406 . 1.395(18) yes
C405 . H4051 . 0.999 no
C406 . C407 . 1.420(13) yes
C406 . H4061 . 1.025 no
C407 . C408 . 1.433(13) yes
C408 . H4081 . 1.035 no
C410 . C411 . 1.504(13) yes
C410 . H4101 . 1.030 no
C410 . H4102 . 1.005 no
C411 . H4111 . 1.001 no
C411 . H4112 . 1.011 no
C413 . C414 . 1.427(11) yes
C413 . H4131 . 1.007 no
C414 . C415 . 1.406(12) yes
C414 . C419 . 1.402(12) yes
C415 . C416 . 1.368(17) yes
C415 . H4151 . 1.016 no
C416 . C417 . 1.382(19) yes
C416 . H4161 . 1.048 no
C417 . C418 . 1.355(17) yes
C417 . H4171 . 1.012 no
C418 . C419 . 1.390(13) yes
C418 . H4181 . 1.037 no
C419 . O420 . 1.34(1) yes
C502 . C503 . 1.418(12) yes
C502 . C507 . 1.376(12) yes
C502 . O501 . 1.34(1) yes
C503 . C504 . 1.362(15) yes
C503 . H5031 . 1.029 no
C504 . C505 . 1.360(18) yes
C504 . H5041 . 1.009 no
C505 . C506 . 1.382(16) yes
C505 . H5051 . 1.019 no
C506 . C507 . 1.442(12) yes
C506 . H5061 . 1.006 no
C507 . C508 . 1.455(12) yes
C508 . H5081 . 1.026 no
C510 . C511 . 1.515(11) yes
C510 . H5101 . 1.020 no
C510 . H5102 . 1.017 no
C511 . H5111 . 1.010 no
C511 . H5112 . 1.008 no
C513 . C514 . 1.438(11) yes
C513 . H5131 . 1.014 no
C514 . C515 . 1.396(12) yes
C514 . C519 . 1.423(11) yes
C515 . C516 . 1.345(14) yes
C515 . H5151 . 1.025 no
C516 . C517 . 1.409(15) yes
C516 . H5161 . 1.024 no
C517 . C518 . 1.352(14) yes
C517 . H5171 . 1.011 no
C518 . C519 . 1.411(11) yes
C518 . H5181 . 1.033 no
C519 . O520 . 1.29(1) yes
O1 . O2 2_555 1.58(4) yes
O1 . O3 2_555 1.36(4) yes
O1 . O4 2_555 1.59(4) yes
O1 . Cl1 . 1.28(4) yes
O2 . O3 2_555 1.67(4) yes
O2 . O4 2_555 1.58(3) yes
O2 . Cl1 . 1.37(2) yes
O3 . O4 2_555 1.69(4) yes
O3 . Cl1 . 1.39(4) yes
O4 . Cl1 . 1.42(3) yes
